data_4307853
loop_
_publ_author_name
'Jibin Sun'
'Christian Tessier'
'R. H. Holm'

_publ_contact_author_address
;
      Department of Chemistry and Chemical Biology
      Harvard University
      12 Oxford Street
      Cambridge, MA 02138
      USA
;
_publ_contact_author_email holm@chemistry.harvard.edu
_publ_contact_author_fax '617 495-9289'
_publ_contact_author_name 'Richard H. Holm'
_publ_contact_author_phone '617 495-0853'
_publ_section_title
;
Sulfur Ligand Substitution at the Nickel(II) Sites of Cubane-Type and
Cubanoid NiFe3S4 Clusters Relevant to the C-Clusters of Carbon Monoxide
Dehydrogenase
;
_journal_name_full 'Inorganic Chemistry'
_journal_page_first 2691
_journal_page_last 2699
_journal_paper_doi 10.1021/ic062362z
_journal_volume 46
_journal_year 2007
_chemical_formula_moiety 'C51 H45 Fe3 Ni S14, 3(C8 H20 N), 0.6(C2 H6 O S), 0.4(C2 H6 O S)'
_chemical_formula_sum 'C77 H111 Fe3 N3 Ni O S15'
_chemical_formula_weight 1801.85
_chemical_name_systematic
; 
 ? 
;
_space_group_IT_number 19
_symmetry_cell_setting orthorhombic
_symmetry_space_group_name_Hall 'P 2ac 2ab'
_symmetry_space_group_name_H-M 'P 21 21 21'
_atom_sites_solution_hydrogens geom
_atom_sites_solution_primary direct
_atom_sites_solution_secondary difmap
_audit_creation_method SHELXL-97
_cell_angle_alpha 90.00
_cell_angle_beta 90.00
_cell_angle_gamma 90.00
_cell_formula_units_Z 4
_cell_length_a 14.6496(11)
_cell_length_b 18.6600(15)
_cell_length_c 34.069(3)
_cell_measurement_reflns_used 5500
_cell_measurement_temperature 193(2)
_cell_measurement_theta_max 18.47
_cell_measurement_theta_min 2.27
_cell_volume 9313.2(13)
_computing_cell_refinement 'SMART (Bruker, 2001)'
_computing_data_collection 'SMART (Bruker, 2001)'
_computing_data_reduction 'SAINT (Bruker, 2003)'
_computing_molecular_graphics 'SHELXTL (Bruker, 2000)'
_computing_publication_material 'SHELXTL (Bruker, 2000)'
_computing_structure_refinement 'SHELXL-97 (Sheldrick, 1997)'
_computing_structure_solution 'SHELXS-97 (Sheldrick, 1990)'
_diffrn_ambient_temperature 193(2)
_diffrn_measured_fraction_theta_full 0.999
_diffrn_measured_fraction_theta_max 0.999
_diffrn_measurement_device_type 'Bruker Smart APEX CCD'
_diffrn_measurement_method \w
_diffrn_radiation_monochromator graphite
_diffrn_radiation_source 'fine-focus sealed tube'
_diffrn_radiation_type MoK\a
_diffrn_radiation_wavelength 0.71073
_diffrn_reflns_av_R_equivalents 0.1238
_diffrn_reflns_av_sigmaI/netI 0.2237
_diffrn_reflns_limit_h_max 17
_diffrn_reflns_limit_h_min -17
_diffrn_reflns_limit_k_max 22
_diffrn_reflns_limit_k_min -21
_diffrn_reflns_limit_l_max 40
_diffrn_reflns_limit_l_min -30
_diffrn_reflns_number 55096
_diffrn_reflns_theta_full 25.00
_diffrn_reflns_theta_max 25.00
_diffrn_reflns_theta_min 1.20
_diffrn_standards_decay_% 0
_exptl_absorpt_coefficient_mu 1.034
_exptl_absorpt_correction_T_max 0.9124
_exptl_absorpt_correction_T_min 0.8327
_exptl_absorpt_correction_type multi-scan
_exptl_absorpt_process_details
; 
[c.f. r.h. blessing, acta cryst. (1995), a51, 33-38] 
;
_exptl_crystal_colour brown
_exptl_crystal_density_diffrn 1.285
_exptl_crystal_density_method 'not measured'
_exptl_crystal_description plate
_exptl_crystal_F_000 3792
_exptl_crystal_size_max 0.23
_exptl_crystal_size_mid 0.12
_exptl_crystal_size_min 0.08
_refine_diff_density_max 0.755
_refine_diff_density_min -0.574
_refine_diff_density_rms 0.093
_refine_ls_extinction_method none
_refine_ls_goodness_of_fit_ref 0.780
_refine_ls_hydrogen_treatment constr
_refine_ls_matrix_type full
_refine_ls_number_parameters 960
_refine_ls_number_reflns 16405
_refine_ls_number_restraints 202
_refine_ls_restrained_S_all 0.800
_refine_ls_R_factor_all 0.1625
_refine_ls_R_factor_gt 0.0545
_refine_ls_shift/su_max 0.023
_refine_ls_shift/su_mean 0.001
_refine_ls_structure_factor_coef Fsqd
_refine_ls_weighting_details 'calc w=1/[\s^2^(Fo^2^)+(0.0603P)^2^+0.0000P] where P=(Fo^2^+2Fc^2^)/3'
_refine_ls_weighting_scheme calc
_refine_ls_wR_factor_gt 0.1217
_refine_ls_wR_factor_ref 0.1453
_reflns_number_gt 6324
_reflns_number_total 16405
_reflns_threshold_expression >2sigma(I)
_cod_data_source_file ic062362zsi20061211_062510_2.cif
_cod_data_source_block 6
_cod_depositor_comments
;
The following automatic conversions were performed:
'_symmetry_cell_setting' value 'Orthorhombic' changed to 'orthorhombic'
according to '/home/saulius/struct/CIF-dictionaries/cif_core.dic'
dictionary named 'cif_core.dic' version 2.4.1 from 2010-06-29.

Automatic conversion script
Id: cif_fix_enum 1527 2010-12-29 10:47:43Z saulius 
;
_cod_original_cell_volume 9313.2(12)
_cod_database_code 4307853

loop_
_symmetry_equiv_pos_as_xyz
'x, y, z'
'-x+1/2, -y, z+1/2'
'-x, y+1/2, -z+1/2'
'x+1/2, -y+1/2, -z'

loop_
_atom_site_label
_atom_site_type_symbol
_atom_site_fract_x
_atom_site_fract_y
_atom_site_fract_z
_atom_site_U_iso_or_equiv
_atom_site_adp_type
_atom_site_occupancy
_atom_site_symmetry_multiplicity
_atom_site_calc_flag
_atom_site_refinement_flags
_atom_site_disorder_assembly
_atom_site_disorder_group
Ni1 Ni 1.29380(9) 0.50352(8) 1.01985(4) 0.0690(4) Uani 1 1 d D . .
Fe1 Fe 1.23615(9) 0.57208(7) 0.95392(4) 0.0484(4) Uani 1 1 d . . .
Fe2 Fe 1.25395(8) 0.42568(7) 0.95342(4) 0.0447(4) Uani 1 1 d . . .
Fe3 Fe 1.11702(8) 0.48850(7) 0.99664(4) 0.0502(4) Uani 1 1 d . . .
S1 S 1.37004(15) 0.50696(14) 0.96160(7) 0.0581(7) Uani 1 1 d . A .
S2 S 1.1846(2) 0.59304(13) 1.01691(8) 0.0646(8) Uani 1 1 d . A .
S3 S 1.21429(18) 0.39784(13) 1.01679(8) 0.0572(8) Uani 1 1 d . A .
S4 S 1.13346(14) 0.49069(14) 0.93007(6) 0.0489(6) Uani 1 1 d . A .
S5' S 1.3748(5) 0.5215(5) 1.0763(2) 0.074(2) Uani 0.60 1 d PDU A 1
S5" S 1.4136(8) 0.5193(9) 1.0643(3) 0.087(5) Uani 0.40 1 d PDU A 2
S7 S 1.31202(17) 0.33413(14) 0.91700(8) 0.0570(8) Uani 1 1 d . A .
S8 S 1.2587(2) 0.68125(13) 0.92554(9) 0.0690(8) Uani 1 1 d . A .
S9 S 0.97935(18) 0.46820(15) 1.02645(8) 0.0687(9) Uani 1 1 d . A .
S11 S 0.97437(17) 0.30682(14) 0.84568(8) 0.0573(8) Uani 1 1 d . . .
S12 S 1.10727(17) 0.39120(14) 0.78641(8) 0.0581(7) Uani 1 1 d . . .
S13 S 1.12165(19) 0.55676(15) 0.79027(8) 0.0690(8) Uani 1 1 d . . .
S14 S 0.9608(2) 0.64517(15) 0.83368(9) 0.0745(9) Uani 1 1 d . . .
S15 S 0.82283(19) 0.56485(16) 0.88773(9) 0.0715(9) Uani 1 1 d . . .
S16 S 0.82263(19) 0.39135(15) 0.88997(9) 0.0689(9) Uani 1 1 d . . .
C1 C 0.9815(6) 0.4018(5) 0.8450(3) 0.041(2) Uani 1 1 d . . .
C2 C 1.0430(6) 0.4368(5) 0.8215(3) 0.046(3) Uani 1 1 d . . .
C3 C 1.0399(6) 0.5147(6) 0.8216(2) 0.053(3) Uani 1 1 d . . .
C4 C 0.9718(7) 0.5516(5) 0.8421(3) 0.047(3) Uani 1 1 d . . .
C5 C 0.9120(6) 0.5150(5) 0.8653(3) 0.049(2) Uani 1 1 d . . .
C6 C 0.9125(6) 0.4399(5) 0.8666(3) 0.049(3) Uani 1 1 d . . .
C11 C 1.0899(6) 0.2769(5) 0.8531(3) 0.047(3) Uani 1 1 d . . .
C12 C 1.1478(6) 0.3152(4) 0.8774(3) 0.045(2) Uani 1 1 d . A .
H12 H 1.1274 0.3591 0.8885 0.054 Uiso 1 1 calc R . .
C13 C 1.2361(6) 0.2905(5) 0.8860(3) 0.049(3) Uani 1 1 d . . .
C14 C 1.2610(7) 0.2241(5) 0.8686(3) 0.057(3) Uani 1 1 d . A .
C15 C 1.2018(7) 0.1894(5) 0.8440(3) 0.065(3) Uani 1 1 d . . .
H15 H 1.2199 0.1451 0.8327 0.078 Uiso 1 1 calc R A .
C16 C 1.1159(7) 0.2172(6) 0.8349(3) 0.063(3) Uani 1 1 d . A .
C17 C 1.0529(8) 0.1779(6) 0.8063(3) 0.096(4) Uani 1 1 d U . .
H17A H 0.9895 0.1828 0.8150 0.145 Uiso 1 1 calc R A .
H17B H 1.0694 0.1270 0.8055 0.145 Uiso 1 1 calc R . .
H17C H 1.0595 0.1986 0.7800 0.145 Uiso 1 1 calc R . .
C18 C 1.3567(7) 0.1926(5) 0.8762(3) 0.074(3) Uani 1 1 d . . .
H18A H 1.3637 0.1479 0.8614 0.111 Uiso 1 1 calc R A .
H18B H 1.3639 0.1828 0.9043 0.111 Uiso 1 1 calc R . .
H18C H 1.4032 0.2270 0.8678 0.111 Uiso 1 1 calc R . .
C21 C 1.0467(7) 0.4152(5) 0.7442(3) 0.056(3) Uani 1 1 d . . .
C22 C 0.9516(8) 0.4106(6) 0.7420(3) 0.074(4) Uani 1 1 d . . .
H22 H 0.9183 0.3912 0.7634 0.089 Uiso 1 1 calc R . .
C23 C 0.9061(7) 0.4337(6) 0.7093(3) 0.072(3) Uani 1 1 d . . .
H23 H 0.8413 0.4314 0.7097 0.086 Uiso 1 1 calc R . .
C24 C 0.9459(8) 0.4597(6) 0.6762(3) 0.068(3) Uani 1 1 d . . .
C25 C 1.0393(10) 0.4599(6) 0.6772(3) 0.087(4) Uani 1 1 d . . .
H25 H 1.0714 0.4737 0.6542 0.104 Uiso 1 1 calc R . .
C26 C 1.0905(8) 0.4408(6) 0.7107(3) 0.081(4) Uani 1 1 d . . .
H26 H 1.1551 0.4454 0.7104 0.097 Uiso 1 1 calc R . .
C27 C 0.8922(8) 0.4808(7) 0.6408(3) 0.113(5) Uani 1 1 d . . .
H27A H 0.8357 0.5046 0.6490 0.170 Uiso 1 1 calc R . .
H27B H 0.8772 0.4380 0.6254 0.170 Uiso 1 1 calc R . .
H27C H 0.9284 0.5137 0.6246 0.170 Uiso 1 1 calc R . .
C31 C 1.1638(6) 0.6327(5) 0.8179(3) 0.062(3) Uani 1 1 d . . .
C32 C 1.1856(6) 0.6287(5) 0.8559(3) 0.049(3) Uani 1 1 d . A .
H32 H 1.1738 0.5856 0.8698 0.059 Uiso 1 1 calc R . .
C33 C 1.2253(6) 0.6861(5) 0.8757(3) 0.051(3) Uani 1 1 d . . .
C34 C 1.2425(7) 0.7485(6) 0.8554(3) 0.063(3) Uani 1 1 d . A .
C35 C 1.2180(7) 0.7524(6) 0.8183(4) 0.081(4) Uani 1 1 d . . .
H35 H 1.2285 0.7966 0.8052 0.097 Uiso 1 1 calc R A .
C36 C 1.1779(7) 0.6971(6) 0.7966(3) 0.076(3) Uani 1 1 d . A .
C37 C 1.1476(9) 0.7077(7) 0.7539(4) 0.117(5) Uani 1 1 d U . .
H37A H 1.1669 0.6664 0.7382 0.175 Uiso 1 1 calc R A .
H37B H 1.1756 0.7514 0.7433 0.175 Uiso 1 1 calc R . .
H37C H 1.0810 0.7121 0.7528 0.175 Uiso 1 1 calc R . .
C38 C 1.2831(8) 0.8131(6) 0.8745(4) 0.099(4) Uani 1 1 d . . .
H38A H 1.2968 0.8492 0.8544 0.148 Uiso 1 1 calc R A .
H38B H 1.3396 0.7996 0.8880 0.148 Uiso 1 1 calc R . .
H38C H 1.2397 0.8329 0.8935 0.148 Uiso 1 1 calc R . .
C41 C 0.8623(8) 0.6479(7) 0.8060(3) 0.073(4) Uani 1 1 d D . .
C42 C 0.8325(8) 0.5947(7) 0.7833(4) 0.087(4) Uani 1 1 d D . .
H42 H 0.8673 0.5519 0.7813 0.104 Uiso 1 1 calc R . .
C43 C 0.7503(9) 0.6007(7) 0.7624(4) 0.113(5) Uani 1 1 d D . .
H43 H 0.7285 0.5616 0.7472 0.136 Uiso 1 1 calc R . .
C44 C 0.7022(10) 0.6630(10) 0.7640(4) 0.115(5) Uani 1 1 d U . .
C45 C 0.7406(13) 0.7174(10) 0.7819(5) 0.149(6) Uani 1 1 d U . .
H45 H 0.7142 0.7637 0.7795 0.179 Uiso 1 1 calc R . .
C46 C 0.8179(12) 0.7089(9) 0.8038(5) 0.147(6) Uani 1 1 d U . .
H46 H 0.8405 0.7489 0.8181 0.177 Uiso 1 1 calc R . .
C47 C 0.6169(10) 0.6676(9) 0.7389(4) 0.163(7) Uani 1 1 d U . .
H47A H 0.5628 0.6615 0.7555 0.244 Uiso 1 1 calc R . .
H47B H 0.6183 0.6298 0.7189 0.244 Uiso 1 1 calc R . .
H47C H 0.6144 0.7146 0.7260 0.244 Uiso 1 1 calc R . .
C51 C 0.8145(7) 0.5352(4) 0.9367(3) 0.053(3) Uani 1 1 d . . .
C52 C 0.8899(6) 0.5140(4) 0.9580(3) 0.055(2) Uani 1 1 d . A .
H52 H 0.9468 0.5099 0.9449 0.067 Uiso 1 1 calc R . .
C53 C 0.8859(6) 0.4981(5) 0.9986(3) 0.051(2) Uani 1 1 d . . .
C54 C 0.7979(7) 0.5049(5) 1.0178(3) 0.054(2) Uani 1 1 d . A .
C55 C 0.7245(7) 0.5256(5) 0.9943(4) 0.065(3) Uani 1 1 d . . .
H55 H 0.6669 0.5309 1.0069 0.078 Uiso 1 1 calc R A .
C56 C 0.7278(7) 0.5390(5) 0.9548(4) 0.057(3) Uani 1 1 d . A .
C57 C 0.7905(6) 0.4931(6) 1.0610(3) 0.068(3) Uani 1 1 d . . .
H57A H 0.7269 0.4996 1.0692 0.103 Uiso 1 1 calc R A .
H57B H 0.8293 0.5277 1.0748 0.103 Uiso 1 1 calc R . .
H57C H 0.8103 0.4444 1.0673 0.103 Uiso 1 1 calc R . .
C58 C 0.6464(7) 0.5618(6) 0.9328(3) 0.076(3) Uani 1 1 d . . .
H58A H 0.5928 0.5599 0.9500 0.114 Uiso 1 1 calc R A .
H58B H 0.6372 0.5298 0.9103 0.114 Uiso 1 1 calc R . .
H58C H 0.6550 0.6110 0.9234 0.114 Uiso 1 1 calc R . .
C61 C 0.7617(7) 0.3623(6) 0.8484(4) 0.080(4) Uani 1 1 d D . .
C62 C 0.7147(9) 0.2976(7) 0.8522(4) 0.101(4) Uani 1 1 d U . .
H62 H 0.7204 0.2687 0.8750 0.122 Uiso 1 1 calc R . .
C63 C 0.6600(10) 0.2780(8) 0.8215(5) 0.114(5) Uani 1 1 d DU . .
H63 H 0.6253 0.2354 0.8246 0.136 Uiso 1 1 calc R . .
C64 C 0.6511(9) 0.3126(9) 0.7880(5) 0.107(5) Uani 1 1 d DU . .
C65 C 0.6966(8) 0.3785(8) 0.7830(5) 0.108(5) Uani 1 1 d . . .
H65 H 0.6904 0.4061 0.7597 0.130 Uiso 1 1 calc R . .
C66 C 0.7515(8) 0.4007(7) 0.8141(4) 0.083(4) Uani 1 1 d D . .
H66 H 0.7835 0.4447 0.8116 0.100 Uiso 1 1 calc R . .
C67 C 0.5881(10) 0.2911(8) 0.7513(4) 0.151(6) Uani 1 1 d U . .
H67A H 0.6181 0.3059 0.7269 0.226 Uiso 1 1 calc R . .
H67B H 0.5289 0.3151 0.7535 0.226 Uiso 1 1 calc R . .
H67C H 0.5790 0.2390 0.7510 0.226 Uiso 1 1 calc R . .
N1 N 0.5096(6) 0.2823(4) 0.0184(3) 0.065(3) Uani 1 1 d . . .
C11' C 0.6035(7) 0.2769(5) 0.0363(3) 0.068(3) Uani 1 1 d . . .
H11A H 0.5975 0.2617 0.0640 0.081 Uiso 1 1 calc R . .
H11B H 0.6385 0.2394 0.0222 0.081 Uiso 1 1 calc R . .
C12' C 0.6548(7) 0.3441(7) 0.0348(4) 0.122(5) Uani 1 1 d . . .
H12A H 0.6655 0.3574 0.0073 0.183 Uiso 1 1 calc R . .
H12B H 0.7134 0.3379 0.0481 0.183 Uiso 1 1 calc R . .
H12C H 0.6197 0.3820 0.0478 0.183 Uiso 1 1 calc R . .
C13' C 0.4533(8) 0.3386(6) 0.0382(4) 0.086(4) Uani 1 1 d U . .
H13A H 0.4817 0.3858 0.0330 0.103 Uiso 1 1 calc R . .
H13B H 0.3921 0.3390 0.0259 0.103 Uiso 1 1 calc R . .
C14' C 0.4414(9) 0.3308(6) 0.0808(4) 0.115(5) Uani 1 1 d . . .
H14A H 0.4133 0.2843 0.0865 0.172 Uiso 1 1 calc R . .
H14B H 0.4020 0.3693 0.0906 0.172 Uiso 1 1 calc R . .
H14C H 0.5010 0.3337 0.0938 0.172 Uiso 1 1 calc R . .
C15' C 0.4652(7) 0.2104(5) 0.0252(3) 0.078(4) Uani 1 1 d . . .
H15A H 0.4676 0.1994 0.0536 0.094 Uiso 1 1 calc R . .
H15B H 0.5012 0.1733 0.0114 0.094 Uiso 1 1 calc R . .
C16' C 0.3652(8) 0.2056(6) 0.0114(3) 0.104(4) Uani 1 1 d U . .
H16A H 0.3269 0.2358 0.0282 0.156 Uiso 1 1 calc R . .
H16B H 0.3444 0.1557 0.0131 0.156 Uiso 1 1 calc R . .
H16C H 0.3608 0.2221 -0.0158 0.156 Uiso 1 1 calc R . .
C17' C 0.5100(7) 0.3045(6) -0.0235(4) 0.081(4) Uani 1 1 d . . .
H17D H 0.5419 0.3511 -0.0259 0.098 Uiso 1 1 calc R . .
H17E H 0.4462 0.3116 -0.0324 0.098 Uiso 1 1 calc R . .
C18' C 0.5562(9) 0.2502(7) -0.0505(4) 0.115(5) Uani 1 1 d . . .
H18D H 0.6194 0.2428 -0.0419 0.173 Uiso 1 1 calc R . .
H18E H 0.5559 0.2683 -0.0775 0.173 Uiso 1 1 calc R . .
H18F H 0.5231 0.2046 -0.0494 0.173 Uiso 1 1 calc R . .
N2 N 0.4651(6) 0.7453(4) 0.0350(3) 0.083(3) Uani 1 1 d . . .
C21' C 0.5184(8) 0.6890(6) 0.0115(4) 0.097(4) Uani 1 1 d . . .
H21A H 0.5148 0.6426 0.0254 0.117 Uiso 1 1 calc R . .
H21B H 0.4886 0.6829 -0.0144 0.117 Uiso 1 1 calc R . .
C22' C 0.6168(8) 0.7072(7) 0.0050(4) 0.115(5) Uani 1 1 d U . .
H22A H 0.6212 0.7532 -0.0087 0.172 Uiso 1 1 calc R . .
H22B H 0.6456 0.6697 -0.0108 0.172 Uiso 1 1 calc R . .
H22C H 0.6478 0.7107 0.0304 0.172 Uiso 1 1 calc R . .
C23' C 0.5111(8) 0.7588(6) 0.0746(4) 0.079(4) Uani 1 1 d . . .
H23A H 0.5729 0.7782 0.0695 0.095 Uiso 1 1 calc R . .
H23B H 0.4762 0.7966 0.0884 0.095 Uiso 1 1 calc R . .
C24' C 0.5203(9) 0.6978(7) 0.1012(4) 0.111(5) Uani 1 1 d . . .
H24A H 0.4595 0.6812 0.1091 0.166 Uiso 1 1 calc R . .
H24B H 0.5547 0.7124 0.1245 0.166 Uiso 1 1 calc R . .
H24C H 0.5527 0.6589 0.0878 0.166 Uiso 1 1 calc R . .
C25' C 0.4646(8) 0.8175(6) 0.0122(4) 0.098(4) Uani 1 1 d . . .
H25A H 0.4309 0.8530 0.0282 0.118 Uiso 1 1 calc R . .
H25B H 0.5285 0.8345 0.0102 0.118 Uiso 1 1 calc R . .
C26' C 0.4252(8) 0.8180(6) -0.0277(4) 0.107(4) Uani 1 1 d U . .
H26A H 0.3617 0.8015 -0.0266 0.161 Uiso 1 1 calc R . .
H26B H 0.4606 0.7861 -0.0447 0.161 Uiso 1 1 calc R . .
H26C H 0.4270 0.8668 -0.0383 0.161 Uiso 1 1 calc R . .
C27' C 0.3682(8) 0.7163(6) 0.0391(4) 0.102(4) Uani 1 1 d . . .
H27D H 0.3418 0.7112 0.0124 0.122 Uiso 1 1 calc R . .
H27E H 0.3715 0.6677 0.0507 0.122 Uiso 1 1 calc R . .
C28' C 0.3035(8) 0.7613(7) 0.0637(4) 0.103(4) Uani 1 1 d U . .
H28A H 0.3340 0.7757 0.0880 0.155 Uiso 1 1 calc R . .
H28B H 0.2490 0.7331 0.0700 0.155 Uiso 1 1 calc R . .
H28C H 0.2856 0.8041 0.0489 0.155 Uiso 1 1 calc R . .
N3 N 0.9332(6) 0.0049(6) 0.1737(3) 0.089(3) Uani 1 1 d . . .
C31' C 1.0218(7) 0.0411(6) 0.1627(4) 0.094(4) Uani 1 1 d . . .
H31A H 1.0714 0.0051 0.1630 0.113 Uiso 1 1 calc R . .
H31B H 1.0364 0.0778 0.1827 0.113 Uiso 1 1 calc R . .
C32' C 1.0188(7) 0.0774(6) 0.1218(4) 0.090(4) Uani 1 1 d U . .
H32A H 1.0085 0.0409 0.1016 0.135 Uiso 1 1 calc R . .
H32B H 1.0770 0.1016 0.1168 0.135 Uiso 1 1 calc R . .
H32C H 0.9691 0.1125 0.1211 0.135 Uiso 1 1 calc R . .
C33' C 0.9033(9) -0.0579(8) 0.1447(4) 0.121(5) Uani 1 1 d . . .
H33A H 0.8432 -0.0767 0.1531 0.145 Uiso 1 1 calc R . .
H33B H 0.8965 -0.0383 0.1179 0.145 Uiso 1 1 calc R . .
C34' C 0.9751(11) -0.1219(8) 0.1438(5) 0.150(6) Uani 1 1 d U . .
H34A H 1.0371 -0.1024 0.1455 0.225 Uiso 1 1 calc R . .
H34B H 0.9683 -0.1488 0.1193 0.225 Uiso 1 1 calc R . .
H34C H 0.9641 -0.1538 0.1662 0.225 Uiso 1 1 calc R . .
C35' C 0.9498(8) -0.0213(8) 0.2141(4) 0.115(4) Uani 1 1 d U . .
H35A H 1.0026 -0.0544 0.2136 0.138 Uiso 1 1 calc R . .
H35B H 0.9668 0.0201 0.2308 0.138 Uiso 1 1 calc R . .
C36' C 0.8730(10) -0.0582(8) 0.2325(4) 0.140(6) Uani 1 1 d U . .
H36A H 0.8578 -0.1011 0.2173 0.210 Uiso 1 1 calc R . .
H36B H 0.8200 -0.0261 0.2332 0.210 Uiso 1 1 calc R . .
H36C H 0.8895 -0.0720 0.2593 0.210 Uiso 1 1 calc R . .
C37' C 0.8572(7) 0.0590(8) 0.1741(4) 0.105(5) Uani 1 1 d . . .
H37D H 0.8003 0.0342 0.1819 0.126 Uiso 1 1 calc R . .
H37E H 0.8483 0.0765 0.1469 0.126 Uiso 1 1 calc R . .
C38' C 0.8695(10) 0.1230(8) 0.2004(5) 0.147(6) Uani 1 1 d . . .
H38D H 0.8178 0.1557 0.1971 0.220 Uiso 1 1 calc R . .
H38E H 0.9262 0.1478 0.1934 0.220 Uiso 1 1 calc R . .
H38F H 0.8727 0.1071 0.2278 0.220 Uiso 1 1 calc R . .
S1' S 0.4115(7) 0.3208(6) 0.6312(3) 0.206(4) Uani 0.60 1 d PDU B 1
O1' O 0.4295(12) 0.3372(12) 0.6722(6) 0.207(9) Uani 0.60 1 d PDU B 1
C1' C 0.3016(11) 0.3565(14) 0.6360(8) 0.198(13) Uani 0.60 1 d PDU B 1
H1'1 H 0.2594 0.3188 0.6444 0.297 Uiso 0.60 1 calc PR B 1
H1'2 H 0.2816 0.3760 0.6107 0.297 Uiso 0.60 1 calc PR B 1
H1'3 H 0.3023 0.3949 0.6557 0.297 Uiso 0.60 1 calc PR B 1
C2' C 0.4716(15) 0.3989(11) 0.6170(7) 0.184(12) Uani 0.60 1 d PDU B 1
H2'1 H 0.5363 0.3874 0.6135 0.275 Uiso 0.60 1 calc PR B 1
H2'2 H 0.4652 0.4356 0.6375 0.275 Uiso 0.60 1 calc PR B 1
H2'3 H 0.4465 0.4171 0.5923 0.275 Uiso 0.60 1 calc PR B 1
S2' S 0.3586(10) 0.5883(6) 0.6587(3) 0.163(5) Uani 0.40 1 d PDU C 2
O2' O 0.3720(16) 0.5912(14) 0.6161(7) 0.174(11) Uani 0.40 1 d PDU C 2
C3' C 0.4281(19) 0.5174(15) 0.6631(9) 0.182(12) Uani 0.40 1 d PDU C 2
H3'1 H 0.4913 0.5340 0.6657 0.273 Uiso 0.40 1 calc PR C 2
H3'2 H 0.4224 0.4870 0.6398 0.273 Uiso 0.40 1 calc PR C 2
H3'3 H 0.4112 0.4899 0.6865 0.273 Uiso 0.40 1 calc PR C 2
C4' C 0.2494(13) 0.567(2) 0.6533(10) 0.182(12) Uani 0.40 1 d PDU C 2
H4'1 H 0.2136 0.6104 0.6487 0.273 Uiso 0.40 1 calc PR C 2
H4'2 H 0.2275 0.5430 0.6771 0.273 Uiso 0.40 1 calc PR C 2
H4'3 H 0.2427 0.5345 0.6309 0.273 Uiso 0.40 1 calc PR C 2

loop_
_atom_site_aniso_label
_atom_site_aniso_U_11
_atom_site_aniso_U_22
_atom_site_aniso_U_33
_atom_site_aniso_U_23
_atom_site_aniso_U_13
_atom_site_aniso_U_12
Ni1 0.0867(9) 0.0486(8) 0.0715(9) -0.0018(8) -0.0100(7) 0.0019(8)
Fe1 0.0545(9) 0.0344(7) 0.0564(11) 0.0025(7) -0.0033(8) -0.0018(7)
Fe2 0.0471(8) 0.0374(7) 0.0497(10) -0.0015(7) -0.0020(7) 0.0004(7)
Fe3 0.0553(8) 0.0388(8) 0.0566(9) 0.0024(7) 0.0062(7) 0.0035(7)
S1 0.0487(14) 0.0527(16) 0.0728(17) -0.0018(16) -0.0030(13) -0.0037(14)
S2 0.090(2) 0.0381(16) 0.066(2) -0.0066(14) -0.0032(17) 0.0123(14)
S3 0.0652(18) 0.0388(15) 0.068(2) 0.0062(13) 0.0010(14) 0.0045(13)
S4 0.0478(14) 0.0444(16) 0.0545(15) 0.0015(14) -0.0026(12) -0.0022(13)
S5' 0.111(5) 0.049(4) 0.062(4) -0.008(3) -0.023(4) 0.010(4)
S5" 0.119(8) 0.065(6) 0.077(7) 0.001(6) -0.022(6) 0.000(7)
S7 0.0501(17) 0.0533(17) 0.068(2) -0.0124(14) -0.0096(15) 0.0074(14)
S8 0.086(2) 0.0435(16) 0.078(2) 0.0057(14) -0.0086(18) -0.0169(16)
S9 0.0671(18) 0.077(2) 0.0617(19) 0.0172(15) 0.0153(15) 0.0124(15)
S11 0.0506(17) 0.0483(17) 0.073(2) 0.0022(15) -0.0063(15) -0.0041(14)
S12 0.0499(16) 0.0724(19) 0.0520(19) 0.0008(15) 0.0037(14) 0.0083(15)
S13 0.0777(19) 0.079(2) 0.0500(19) 0.0083(15) 0.0117(17) -0.0172(16)
S14 0.095(2) 0.0465(18) 0.082(2) 0.0165(16) 0.0022(19) 0.0096(17)
S15 0.072(2) 0.068(2) 0.075(2) 0.0146(17) 0.0090(17) 0.0272(17)
S16 0.0647(19) 0.067(2) 0.075(2) 0.0101(16) 0.0228(17) -0.0046(16)
C1 0.051(6) 0.038(6) 0.036(6) 0.008(5) -0.015(5) -0.009(5)
C2 0.043(6) 0.044(6) 0.052(7) 0.009(5) -0.003(5) 0.000(5)
C3 0.057(7) 0.073(9) 0.029(6) 0.017(6) -0.010(5) -0.028(6)
C4 0.057(7) 0.042(6) 0.043(7) 0.002(5) 0.009(6) 0.004(5)
C5 0.049(6) 0.053(7) 0.045(6) -0.001(5) 0.002(5) 0.009(5)
C6 0.040(6) 0.056(7) 0.049(7) 0.004(5) 0.003(5) -0.003(5)
C11 0.035(6) 0.040(6) 0.067(7) -0.002(5) 0.001(5) 0.003(5)
C12 0.043(6) 0.021(5) 0.070(7) -0.001(5) 0.007(5) 0.004(5)
C13 0.049(7) 0.052(6) 0.045(7) 0.006(5) -0.004(5) 0.010(5)
C14 0.064(8) 0.046(7) 0.061(8) -0.010(5) -0.004(6) 0.002(6)
C15 0.078(8) 0.051(7) 0.067(8) -0.026(6) -0.014(7) 0.006(6)
C16 0.052(7) 0.073(8) 0.063(8) -0.023(6) -0.011(6) 0.006(6)
C17 0.098(7) 0.081(7) 0.110(8) -0.026(6) -0.020(6) 0.000(6)
C18 0.082(8) 0.043(7) 0.096(9) -0.026(6) -0.006(7) 0.011(6)
C21 0.058(7) 0.058(8) 0.053(8) -0.005(6) 0.005(6) -0.002(6)
C22 0.064(8) 0.105(11) 0.054(8) 0.016(7) 0.011(6) 0.009(7)
C23 0.063(7) 0.092(9) 0.060(8) -0.004(7) -0.012(7) 0.025(7)
C24 0.062(8) 0.094(9) 0.050(8) -0.007(6) 0.000(7) -0.012(7)
C25 0.121(11) 0.115(11) 0.026(7) 0.020(6) -0.004(7) -0.033(9)
C26 0.082(8) 0.105(10) 0.055(8) 0.000(7) 0.008(7) -0.009(7)
C27 0.154(12) 0.126(12) 0.060(8) 0.012(8) -0.037(8) 0.052(10)
C31 0.070(8) 0.047(7) 0.068(9) 0.006(6) 0.002(6) -0.026(6)
C32 0.060(7) 0.052(7) 0.035(7) 0.023(5) 0.005(5) 0.004(5)
C33 0.059(7) 0.039(6) 0.054(7) 0.023(5) -0.004(6) -0.013(5)
C34 0.065(8) 0.061(8) 0.064(9) 0.020(6) -0.023(7) -0.017(6)
C35 0.071(9) 0.048(7) 0.124(12) 0.023(8) -0.008(8) -0.024(6)
C36 0.088(9) 0.084(9) 0.056(8) 0.026(7) 0.001(7) -0.012(7)
C37 0.135(9) 0.101(8) 0.114(8) 0.038(7) -0.009(7) -0.022(7)
C38 0.099(10) 0.056(8) 0.141(12) 0.016(8) -0.027(9) -0.025(7)
C41 0.084(9) 0.056(8) 0.079(9) 0.028(7) 0.003(7) 0.037(7)
C42 0.062(9) 0.074(10) 0.124(12) 0.032(9) -0.028(8) -0.001(7)
C43 0.091(11) 0.093(11) 0.156(15) 0.050(9) 0.009(10) 0.013(9)
C44 0.094(8) 0.138(9) 0.113(9) 0.035(8) -0.025(7) 0.029(8)
C45 0.149(10) 0.142(9) 0.156(10) -0.005(8) -0.019(8) 0.046(8)
C46 0.158(9) 0.145(10) 0.139(9) -0.012(8) -0.036(8) 0.036(8)
C47 0.133(9) 0.192(11) 0.163(10) 0.043(8) 0.008(8) 0.020(8)
C51 0.067(7) 0.038(6) 0.053(7) 0.007(5) -0.002(6) 0.008(5)
C52 0.066(7) 0.031(6) 0.069(7) 0.006(6) 0.005(6) 0.007(5)
C53 0.063(6) 0.038(5) 0.051(6) -0.002(6) -0.003(5) 0.003(6)
C54 0.055(6) 0.043(6) 0.063(7) -0.015(6) 0.028(6) -0.005(5)
C55 0.048(7) 0.048(7) 0.098(10) -0.013(6) 0.017(7) 0.000(5)
C56 0.046(7) 0.058(6) 0.066(8) -0.008(6) 0.005(7) 0.005(5)
C57 0.060(6) 0.087(8) 0.058(7) -0.020(7) 0.030(5) -0.007(7)
C58 0.065(7) 0.070(8) 0.093(9) -0.032(7) -0.003(7) -0.015(6)
C61 0.051(7) 0.054(8) 0.134(13) -0.030(8) 0.045(8) -0.016(6)
C62 0.092(8) 0.098(8) 0.114(8) -0.020(7) 0.027(7) -0.001(7)
C63 0.108(8) 0.098(8) 0.134(9) -0.016(8) 0.014(8) -0.027(7)
C64 0.076(7) 0.124(9) 0.120(9) -0.060(8) -0.002(7) 0.001(7)
C65 0.044(8) 0.131(13) 0.150(15) -0.044(11) 0.010(9) 0.002(8)
C66 0.058(8) 0.087(10) 0.104(11) -0.012(8) 0.002(8) -0.002(8)
C67 0.129(9) 0.161(10) 0.161(10) -0.055(8) 0.005(8) -0.023(8)
N1 0.082(7) 0.039(5) 0.075(7) 0.017(5) -0.018(6) 0.014(5)
C11' 0.059(7) 0.066(8) 0.078(8) 0.008(6) -0.023(7) 0.021(6)
C12' 0.075(9) 0.102(11) 0.188(15) 0.009(10) -0.033(9) -0.030(8)
C13' 0.101(7) 0.060(6) 0.097(8) 0.031(6) 0.010(6) 0.025(6)
C14' 0.144(12) 0.088(10) 0.112(12) 0.020(9) 0.050(10) 0.037(9)
C15' 0.097(10) 0.054(8) 0.084(9) 0.016(6) -0.016(7) -0.003(7)
C16' 0.096(7) 0.097(8) 0.119(8) 0.027(7) -0.020(7) -0.015(6)
C17' 0.071(8) 0.078(9) 0.096(11) 0.016(8) -0.014(8) 0.020(7)
C18' 0.115(11) 0.132(13) 0.099(11) 0.037(10) -0.045(9) -0.004(10)
N2 0.088(8) 0.019(5) 0.140(10) 0.002(6) -0.012(7) 0.000(5)
C21' 0.125(11) 0.035(7) 0.131(12) 0.001(7) 0.007(10) 0.006(7)
C22' 0.106(8) 0.100(8) 0.139(9) -0.024(7) 0.025(7) -0.003(7)
C23' 0.074(8) 0.066(9) 0.096(10) -0.019(8) -0.006(8) -0.010(7)
C24' 0.137(12) 0.078(10) 0.116(12) 0.012(9) -0.028(10) 0.003(9)
C25' 0.095(10) 0.047(8) 0.152(14) -0.021(8) -0.018(9) -0.019(7)
C26' 0.138(8) 0.080(7) 0.105(8) 0.024(6) -0.032(7) -0.017(7)
C27' 0.103(10) 0.039(7) 0.163(13) -0.012(8) -0.037(10) -0.020(7)
C28' 0.086(7) 0.095(8) 0.129(8) -0.015(7) 0.002(7) 0.008(7)
N3 0.079(7) 0.101(8) 0.086(7) 0.030(7) -0.035(5) -0.032(7)
C31' 0.047(7) 0.089(10) 0.147(13) 0.009(8) -0.012(8) -0.030(7)
C32' 0.069(6) 0.081(7) 0.121(8) 0.017(7) 0.002(6) -0.010(6)
C33' 0.131(12) 0.135(13) 0.096(11) 0.020(10) -0.041(9) -0.067(11)
C34' 0.165(10) 0.126(9) 0.159(10) 0.012(8) 0.002(8) -0.020(8)
C35' 0.096(7) 0.141(9) 0.106(8) 0.015(7) -0.011(7) -0.026(7)
C36' 0.139(9) 0.160(10) 0.123(9) 0.046(8) -0.018(7) -0.006(8)
C37' 0.049(8) 0.143(14) 0.123(13) 0.043(11) -0.025(8) -0.010(9)
C38' 0.101(11) 0.143(16) 0.196(18) -0.052(13) -0.002(12) -0.003(10)
S1' 0.187(7) 0.207(8) 0.224(8) 0.019(7) -0.020(6) 0.014(6)
O1' 0.191(12) 0.235(13) 0.194(12) 0.020(9) 0.008(9) -0.040(9)
C1' 0.196(16) 0.201(16) 0.198(16) 0.009(10) 0.002(10) -0.006(10)
C2' 0.176(15) 0.184(15) 0.190(15) 0.000(10) 0.018(10) 0.013(10)
S2' 0.221(9) 0.142(8) 0.125(7) -0.024(6) -0.013(7) 0.040(7)
O2' 0.187(14) 0.161(14) 0.173(13) -0.012(10) -0.017(10) -0.004(9)
C3' 0.189(14) 0.179(14) 0.178(14) 0.002(7) 0.000(7) -0.003(7)
C4' 0.189(14) 0.179(14) 0.178(14) 0.002(7) 0.000(7) -0.003(7)

loop_
_atom_type_symbol
_atom_type_description
_atom_type_scat_dispersion_real
_atom_type_scat_dispersion_imag
_atom_type_scat_source
C C 0.0033 0.0016 'International Tables Vol C Tables 4.2.6.8 and 6.1.1.4'
H H 0.0000 0.0000 'International Tables Vol C Tables 4.2.6.8 and 6.1.1.4'
N N 0.0061 0.0033 'International Tables Vol C Tables 4.2.6.8 and 6.1.1.4'
O O 0.0106 0.0060 'International Tables Vol C Tables 4.2.6.8 and 6.1.1.4'
S S 0.1246 0.1234 'International Tables Vol C Tables 4.2.6.8 and 6.1.1.4'
Fe Fe 0.3463 0.8444 'International Tables Vol C Tables 4.2.6.8 and 6.1.1.4'
Ni Ni 0.3393 1.1124 'International Tables Vol C Tables 4.2.6.8 and 6.1.1.4'

loop_
_geom_angle_atom_site_label_1
_geom_angle_atom_site_label_2
_geom_angle_atom_site_label_3
_geom_angle
_geom_angle_site_symmetry_1
_geom_angle_site_symmetry_3
_geom_angle_publ_flag
S1 Ni1 S5' 118.3(2) . . ?
S1 Ni1 S3 103.52(11) . . ?
S5' Ni1 S3 115.4(3) . . ?
S1 Ni1 S2 106.30(11) . . ?
S5' Ni1 S2 106.8(2) . . ?
S3 Ni1 S2 105.53(10) . . ?
S1 Ni1 S5" 101.1(3) . . ?
S5' Ni1 S5" 17.4(4) . . ?
S3 Ni1 S5" 121.3(4) . . ?
S2 Ni1 S5" 117.1(4) . . ?
S8 Fe1 S4 122.57(11) . . ?
S8 Fe1 S2 106.87(11) . . ?
S4 Fe1 S2 103.17(10) . . ?
S8 Fe1 S1 113.14(11) . . ?
S4 Fe1 S1 104.37(10) . . ?
S2 Fe1 S1 105.07(10) . . ?
S7 Fe2 S4 119.83(11) . . ?
S7 Fe2 S3 115.95(11) . . ?
S4 Fe2 S3 104.60(10) . . ?
S7 Fe2 S1 106.56(10) . . ?
S4 Fe2 S1 105.29(10) . . ?
S3 Fe2 S1 102.88(10) . . ?
S4 Fe3 S9 122.48(10) . . ?
S4 Fe3 S2 103.80(11) . . ?
S9 Fe3 S2 112.80(11) . . ?
S4 Fe3 S3 104.06(10) . . ?
S9 Fe3 S3 106.83(11) . . ?
S2 Fe3 S3 105.43(10) . . ?
Ni1 S1 Fe2 73.97(8) . . ?
Ni1 S1 Fe1 72.47(8) . . ?
Fe2 S1 Fe1 72.92(8) . . ?
Fe3 S2 Fe1 73.57(9) . . ?
Fe3 S2 Ni1 72.41(8) . . ?
Fe1 S2 Ni1 72.07(9) . . ?
Ni1 S3 Fe2 73.71(9) . . ?
Ni1 S3 Fe3 72.41(8) . . ?
Fe2 S3 Fe3 73.24(9) . . ?
Fe3 S4 Fe2 74.09(8) . . ?
Fe3 S4 Fe1 74.23(8) . . ?
Fe2 S4 Fe1 73.78(8) . . ?
C13 S7 Fe2 116.3(3) . . ?
C33 S8 Fe1 114.4(3) . . ?
C53 S9 Fe3 113.2(3) . . ?
C1 S11 C11 104.8(4) . . ?
C2 S12 C21 99.5(5) . . ?
C3 S13 C31 105.2(5) . . ?
C41 S14 C4 101.1(5) . . ?
C51 S15 C5 107.1(5) . . ?
C61 S16 C6 99.9(5) . . ?
C2 C1 C6 121.6(8) . . ?
C2 C1 S11 121.4(8) . . ?
C6 C1 S11 116.5(7) . . ?
C1 C2 C3 116.9(9) . . ?
C1 C2 S12 121.5(8) . . ?
C3 C2 S12 120.6(8) . . ?
C4 C3 C2 121.1(8) . . ?
C4 C3 S13 124.1(8) . . ?
C2 C3 S13 114.5(8) . . ?
C5 C4 C3 120.1(9) . . ?
C5 C4 S14 121.9(8) . . ?
C3 C4 S14 117.8(8) . . ?
C4 C5 C6 121.0(9) . . ?
C4 C5 S15 117.3(8) . . ?
C6 C5 S15 120.9(8) . . ?
C5 C6 C1 118.9(9) . . ?
C5 C6 S16 121.2(8) . . ?
C1 C6 S16 119.6(7) . . ?
C16 C11 C12 122.3(9) . . ?
C16 C11 S11 117.7(8) . . ?
C12 C11 S11 120.0(7) . . ?
C11 C12 C13 121.3(8) . . ?
C11 C12 H12 119.3 . . ?
C13 C12 H12 119.3 . . ?
C12 C13 C14 115.9(9) . . ?
C12 C13 S7 124.3(7) . . ?
C14 C13 S7 119.8(7) . . ?
C15 C14 C13 120.3(10) . . ?
C15 C14 C18 119.8(9) . . ?
C13 C14 C18 119.8(9) . . ?
C14 C15 C16 122.0(10) . . ?
C14 C15 H15 119.0 . . ?
C16 C15 H15 119.0 . . ?
C11 C16 C15 117.9(9) . . ?
C11 C16 C17 121.7(10) . . ?
C15 C16 C17 120.4(10) . . ?
C16 C17 H17A 109.5 . . ?
C16 C17 H17B 109.5 . . ?
H17A C17 H17B 109.5 . . ?
C16 C17 H17C 109.5 . . ?
H17A C17 H17C 109.5 . . ?
H17B C17 H17C 109.5 . . ?
C14 C18 H18A 109.5 . . ?
C14 C18 H18B 109.5 . . ?
H18A C18 H18B 109.5 . . ?
C14 C18 H18C 109.5 . . ?
H18A C18 H18C 109.5 . . ?
H18B C18 H18C 109.5 . . ?
C26 C21 C22 115.8(10) . . ?
C26 C21 S12 121.9(9) . . ?
C22 C21 S12 122.3(8) . . ?
C23 C22 C21 120.7(10) . . ?
C23 C22 H22 119.7 . . ?
C21 C22 H22 119.7 . . ?
C24 C23 C22 125.4(11) . . ?
C24 C23 H23 117.3 . . ?
C22 C23 H23 117.3 . . ?
C23 C24 C25 114.1(11) . . ?
C23 C24 C27 122.6(11) . . ?
C25 C24 C27 123.1(11) . . ?
C24 C25 C26 123.4(11) . . ?
C24 C25 H25 118.3 . . ?
C26 C25 H25 118.3 . . ?
C21 C26 C25 120.3(10) . . ?
C21 C26 H26 119.8 . . ?
C25 C26 H26 119.8 . . ?
C24 C27 H27A 109.5 . . ?
C24 C27 H27B 109.5 . . ?
H27A C27 H27B 109.5 . . ?
C24 C27 H27C 109.5 . . ?
H27A C27 H27C 109.5 . . ?
H27B C27 H27C 109.5 . . ?
C32 C31 C36 120.5(10) . . ?
C32 C31 S13 122.8(8) . . ?
C36 C31 S13 116.6(9) . . ?
C31 C32 C33 121.8(9) . . ?
C31 C32 H32 119.1 . . ?
C33 C32 H32 119.1 . . ?
C34 C33 C32 119.0(9) . . ?
C34 C33 S8 118.2(8) . . ?
C32 C33 S8 122.7(7) . . ?
C35 C34 C33 118.6(10) . . ?
C35 C34 C38 118.7(10) . . ?
C33 C34 C38 122.6(10) . . ?
C34 C35 C36 125.5(11) . . ?
C34 C35 H35 117.3 . . ?
C36 C35 H35 117.3 . . ?
C35 C36 C31 114.6(10) . . ?
C35 C36 C37 121.9(11) . . ?
C31 C36 C37 123.5(11) . . ?
C36 C37 H37A 109.5 . . ?
C36 C37 H37B 109.5 . . ?
H37A C37 H37B 109.5 . . ?
C36 C37 H37C 109.5 . . ?
H37A C37 H37C 109.5 . . ?
H37B C37 H37C 109.5 . . ?
C34 C38 H38A 109.5 . . ?
C34 C38 H38B 109.5 . . ?
H38A C38 H38B 109.5 . . ?
C34 C38 H38C 109.5 . . ?
H38A C38 H38C 109.5 . . ?
H38B C38 H38C 109.5 . . ?
C46 C41 C42 116.8(13) . . ?
C46 C41 S14 118.1(13) . . ?
C42 C41 S14 124.7(9) . . ?
C41 C42 C43 121.1(13) . . ?
C41 C42 H42 119.4 . . ?
C43 C42 H42 119.4 . . ?
C44 C43 C42 119.4(14) . . ?
C44 C43 H43 120.3 . . ?
C42 C43 H43 120.3 . . ?
C45 C44 C43 117.3(15) . . ?
C45 C44 C47 124.9(18) . . ?
C43 C44 C47 116.8(17) . . ?
C44 C45 C46 121.3(17) . . ?
C44 C45 H45 119.3 . . ?
C46 C45 H45 119.3 . . ?
C41 C46 C45 122.8(17) . . ?
C41 C46 H46 118.6 . . ?
C45 C46 H46 118.6 . . ?
C44 C47 H47A 109.5 . . ?
C44 C47 H47B 109.5 . . ?
H47A C47 H47B 109.5 . . ?
C44 C47 H47C 109.5 . . ?
H47A C47 H47C 109.5 . . ?
H47B C47 H47C 109.5 . . ?
C52 C51 C56 120.3(9) . . ?
C52 C51 S15 122.2(8) . . ?
C56 C51 S15 117.4(8) . . ?
C51 C52 C53 122.7(8) . . ?
C51 C52 H52 118.6 . . ?
C53 C52 H52 118.6 . . ?
C52 C53 C54 117.4(8) . . ?
C52 C53 S9 124.2(7) . . ?
C54 C53 S9 118.4(7) . . ?
C55 C54 C53 116.7(8) . . ?
C55 C54 C57 123.4(9) . . ?
C53 C54 C57 119.9(9) . . ?
C56 C55 C54 125.9(9) . . ?
C56 C55 H55 117.1 . . ?
C54 C55 H55 117.1 . . ?
C55 C56 C51 116.9(10) . . ?
C55 C56 C58 121.6(10) . . ?
C51 C56 C58 121.3(10) . . ?
C54 C57 H57A 109.5 . . ?
C54 C57 H57B 109.5 . . ?
H57A C57 H57B 109.5 . . ?
C54 C57 H57C 109.5 . . ?
H57A C57 H57C 109.5 . . ?
H57B C57 H57C 109.5 . . ?
C56 C58 H58A 109.5 . . ?
C56 C58 H58B 109.5 . . ?
H58A C58 H58B 109.5 . . ?
C56 C58 H58C 109.5 . . ?
H58A C58 H58C 109.5 . . ?
H58B C58 H58C 109.5 . . ?
C66 C61 C62 118.4(13) . . ?
C66 C61 S16 125.2(10) . . ?
C62 C61 S16 116.2(12) . . ?
C63 C62 C61 116.7(14) . . ?
C63 C62 H62 121.7 . . ?
C61 C62 H62 121.7 . . ?
C64 C63 C62 126.1(15) . . ?
C64 C63 H63 116.9 . . ?
C62 C63 H63 116.9 . . ?
C63 C64 C65 119.1(14) . . ?
C63 C64 C67 127.6(17) . . ?
C65 C64 C67 113.2(16) . . ?
C66 C65 C64 116.0(15) . . ?
C66 C65 H65 122.0 . . ?
C64 C65 H65 122.0 . . ?
C61 C66 C65 123.6(13) . . ?
C61 C66 H66 118.2 . . ?
C65 C66 H66 118.2 . . ?
C64 C67 H67A 109.5 . . ?
C64 C67 H67B 109.5 . . ?
H67A C67 H67B 109.5 . . ?
C64 C67 H67C 109.5 . . ?
H67A C67 H67C 109.5 . . ?
H67B C67 H67C 109.5 . . ?
C17' N1 C13' 103.8(8) . . ?
C17' N1 C11' 113.8(9) . . ?
C13' N1 C11' 111.5(8) . . ?
C17' N1 C15' 113.5(9) . . ?
C13' N1 C15' 108.5(9) . . ?
C11' N1 C15' 105.7(7) . . ?
C12' C11' N1 113.4(8) . . ?
C12' C11' H11A 108.9 . . ?
N1 C11' H11A 108.9 . . ?
C12' C11' H11B 108.9 . . ?
N1 C11' H11B 108.9 . . ?
H11A C11' H11B 107.7 . . ?
C11' C12' H12A 109.5 . . ?
C11' C12' H12B 109.5 . . ?
H12A C12' H12B 109.5 . . ?
C11' C12' H12C 109.5 . . ?
H12A C12' H12C 109.5 . . ?
H12B C12' H12C 109.5 . . ?
C14' C13' N1 116.2(9) . . ?
C14' C13' H13A 108.2 . . ?
N1 C13' H13A 108.2 . . ?
C14' C13' H13B 108.2 . . ?
N1 C13' H13B 108.2 . . ?
H13A C13' H13B 107.4 . . ?
C13' C14' H14A 109.5 . . ?
C13' C14' H14B 109.5 . . ?
H14A C14' H14B 109.5 . . ?
C13' C14' H14C 109.5 . . ?
H14A C14' H14C 109.5 . . ?
H14B C14' H14C 109.5 . . ?
N1 C15' C16' 114.5(8) . . ?
N1 C15' H15A 108.6 . . ?
C16' C15' H15A 108.6 . . ?
N1 C15' H15B 108.6 . . ?
C16' C15' H15B 108.6 . . ?
H15A C15' H15B 107.6 . . ?
C15' C16' H16A 109.5 . . ?
C15' C16' H16B 109.5 . . ?
H16A C16' H16B 109.5 . . ?
C15' C16' H16C 109.5 . . ?
H16A C16' H16C 109.5 . . ?
H16B C16' H16C 109.5 . . ?
N1 C17' C18' 113.2(9) . . ?
N1 C17' H17D 108.9 . . ?
C18' C17' H17D 108.9 . . ?
N1 C17' H17E 108.9 . . ?
C18' C17' H17E 108.9 . . ?
H17D C17' H17E 107.7 . . ?
C17' C18' H18D 109.5 . . ?
C17' C18' H18E 109.5 . . ?
H18D C18' H18E 109.5 . . ?
C17' C18' H18F 109.5 . . ?
H18D C18' H18F 109.5 . . ?
H18E C18' H18F 109.5 . . ?
C27' N2 C23' 112.9(10) . . ?
C27' N2 C21' 106.1(9) . . ?
C23' N2 C21' 110.5(9) . . ?
C27' N2 C25' 110.4(9) . . ?
C23' N2 C25' 107.5(8) . . ?
C21' N2 C25' 109.4(9) . . ?
C22' C21' N2 114.2(10) . . ?
C22' C21' H21A 108.7 . . ?
N2 C21' H21A 108.7 . . ?
C22' C21' H21B 108.7 . . ?
N2 C21' H21B 108.7 . . ?
H21A C21' H21B 107.6 . . ?
C21' C22' H22A 109.5 . . ?
C21' C22' H22B 109.5 . . ?
H22A C22' H22B 109.5 . . ?
C21' C22' H22C 109.5 . . ?
H22A C22' H22C 109.5 . . ?
H22B C22' H22C 109.5 . . ?
C24' C23' N2 117.3(9) . . ?
C24' C23' H23A 108.0 . . ?
N2 C23' H23A 108.0 . . ?
C24' C23' H23B 108.0 . . ?
N2 C23' H23B 108.0 . . ?
H23A C23' H23B 107.2 . . ?
C23' C24' H24A 109.5 . . ?
C23' C24' H24B 109.5 . . ?
H24A C24' H24B 109.5 . . ?
C23' C24' H24C 109.5 . . ?
H24A C24' H24C 109.5 . . ?
H24B C24' H24C 109.5 . . ?
C26' C25' N2 117.9(9) . . ?
C26' C25' H25A 107.8 . . ?
N2 C25' H25A 107.8 . . ?
C26' C25' H25B 107.8 . . ?
N2 C25' H25B 107.8 . . ?
H25A C25' H25B 107.2 . . ?
C25' C26' H26A 109.5 . . ?
C25' C26' H26B 109.5 . . ?
H26A C26' H26B 109.5 . . ?
C25' C26' H26C 109.5 . . ?
H26A C26' H26C 109.5 . . ?
H26B C26' H26C 109.5 . . ?
C28' C27' N2 115.7(9) . . ?
C28' C27' H27D 108.4 . . ?
N2 C27' H27D 108.4 . . ?
C28' C27' H27E 108.4 . . ?
N2 C27' H27E 108.4 . . ?
H27D C27' H27E 107.4 . . ?
C27' C28' H28A 109.5 . . ?
C27' C28' H28B 109.5 . . ?
H28A C28' H28B 109.5 . . ?
C27' C28' H28C 109.5 . . ?
H28A C28' H28C 109.5 . . ?
H28B C28' H28C 109.5 . . ?
C35' N3 C37' 109.6(10) . . ?
C35' N3 C31' 103.7(8) . . ?
C37' N3 C31' 109.7(9) . . ?
C35' N3 C33' 112.2(10) . . ?
C37' N3 C33' 107.2(9) . . ?
C31' N3 C33' 114.3(10) . . ?
N3 C31' C32' 113.3(9) . . ?
N3 C31' H31A 108.9 . . ?
C32' C31' H31A 108.9 . . ?
N3 C31' H31B 108.9 . . ?
C32' C31' H31B 108.9 . . ?
H31A C31' H31B 107.7 . . ?
C31' C32' H32A 109.5 . . ?
C31' C32' H32B 109.5 . . ?
H32A C32' H32B 109.5 . . ?
C31' C32' H32C 109.5 . . ?
H32A C32' H32C 109.5 . . ?
H32B C32' H32C 109.5 . . ?
C34' C33' N3 112.5(11) . . ?
C34' C33' H33A 109.1 . . ?
N3 C33' H33A 109.1 . . ?
C34' C33' H33B 109.1 . . ?
N3 C33' H33B 109.1 . . ?
H33A C33' H33B 107.8 . . ?
C33' C34' H34A 109.5 . . ?
C33' C34' H34B 109.5 . . ?
H34A C34' H34B 109.5 . . ?
C33' C34' H34C 109.5 . . ?
H34A C34' H34C 109.5 . . ?
H34B C34' H34C 109.5 . . ?
C36' C35' N3 115.3(10) . . ?
C36' C35' H35A 108.5 . . ?
N3 C35' H35A 108.5 . . ?
C36' C35' H35B 108.5 . . ?
N3 C35' H35B 108.4 . . ?
H35A C35' H35B 107.5 . . ?
C35' C36' H36A 109.5 . . ?
C35' C36' H36B 109.5 . . ?
H36A C36' H36B 109.5 . . ?
C35' C36' H36C 109.5 . . ?
H36A C36' H36C 109.5 . . ?
H36B C36' H36C 109.5 . . ?
N3 C37' C38' 116.7(10) . . ?
N3 C37' H37D 108.1 . . ?
C38' C37' H37D 108.1 . . ?
N3 C37' H37E 108.1 . . ?
C38' C37' H37E 108.1 . . ?
H37D C37' H37E 107.3 . . ?
C37' C38' H38D 109.5 . . ?
C37' C38' H38E 109.5 . . ?
H38D C38' H38E 109.5 . . ?
C37' C38' H38F 109.5 . . ?
H38D C38' H38F 109.5 . . ?
H38E C38' H38F 109.5 . . ?
O1' S1' C1' 89.8(11) . . ?
O1' S1' C2' 89.9(11) . . ?
C1' S1' C2' 99.7(12) . . ?
S1' C1' H1'1 109.5 . . ?
S1' C1' H1'2 109.5 . . ?
H1'1 C1' H1'2 109.5 . . ?
S1' C1' H1'3 109.5 . . ?
H1'1 C1' H1'3 109.5 . . ?
H1'2 C1' H1'3 109.5 . . ?
S1' C2' H2'1 109.5 . . ?
S1' C2' H2'2 109.5 . . ?
H2'1 C2' H2'2 109.5 . . ?
S1' C2' H2'3 109.5 . . ?
H2'1 C2' H2'3 109.5 . . ?
H2'2 C2' H2'3 109.5 . . ?
O2' S2' C4' 91.6(11) . . ?
O2' S2' C3' 92.1(11) . . ?
C4' S2' C3' 113.9(16) . . ?
S2' C3' H3'1 109.5 . . ?
S2' C3' H3'2 109.5 . . ?
H3'1 C3' H3'2 109.5 . . ?
S2' C3' H3'3 109.5 . . ?
H3'1 C3' H3'3 109.5 . . ?
H3'2 C3' H3'3 109.5 . . ?
S2' C4' H4'1 109.5 . . ?
S2' C4' H4'2 109.5 . . ?
H4'1 C4' H4'2 109.5 . . ?
S2' C4' H4'3 109.5 . . ?
H4'1 C4' H4'3 109.5 . . ?
H4'2 C4' H4'3 109.5 . . ?

loop_
_geom_bond_atom_site_label_1
_geom_bond_atom_site_label_2
_geom_bond_distance
_geom_bond_site_symmetry_2
_geom_bond_publ_flag
Ni1 S1 2.278(3) . ?
Ni1 S5' 2.284(7) . ?
Ni1 S3 2.293(3) . ?
Ni1 S2 2.315(3) . ?
Ni1 S5" 2.336(11) . ?
Fe1 S8 2.279(3) . ?
Fe1 S4 2.287(3) . ?
Fe1 S2 2.308(3) . ?
Fe1 S1 2.322(3) . ?
Fe2 S7 2.276(3) . ?
Fe2 S4 2.285(3) . ?
Fe2 S3 2.295(3) . ?
Fe2 S1 2.296(3) . ?
Fe3 S4 2.281(2) . ?
Fe3 S9 2.290(3) . ?
Fe3 S2 2.294(3) . ?
Fe3 S3 2.316(3) . ?
S7 C13 1.737(10) . ?
S8 C33 1.771(10) . ?
S9 C53 1.758(9) . ?
S11 C1 1.775(9) . ?
S11 C11 1.799(9) . ?
S12 C2 1.743(9) . ?
S12 C21 1.749(10) . ?
S13 C3 1.786(9) . ?
S13 C31 1.809(10) . ?
S14 C41 1.725(12) . ?
S14 C4 1.777(9) . ?
S15 C51 1.762(9) . ?
S15 C5 1.777(9) . ?
S16 C61 1.759(13) . ?
S16 C6 1.786(9) . ?
C1 C2 1.373(12) . ?
C1 C6 1.437(12) . ?
C2 C3 1.454(13) . ?
C3 C4 1.398(12) . ?
C4 C5 1.363(12) . ?
C5 C6 1.401(12) . ?
C11 C16 1.330(12) . ?
C11 C12 1.384(11) . ?
C12 C13 1.403(11) . ?
C12 H12 0.9500 . ?
C13 C14 1.420(12) . ?
C14 C15 1.369(13) . ?
C14 C18 1.542(13) . ?
C15 C16 1.396(12) . ?
C15 H15 0.9500 . ?
C16 C17 1.531(13) . ?
C17 H17A 0.9800 . ?
C17 H17B 0.9800 . ?
C17 H17C 0.9800 . ?
C18 H18A 0.9800 . ?
C18 H18B 0.9800 . ?
C18 H18C 0.9800 . ?
C21 C26 1.393(13) . ?
C21 C22 1.398(12) . ?
C22 C23 1.369(12) . ?
C22 H22 0.9500 . ?
C23 C24 1.358(13) . ?
C23 H23 0.9500 . ?
C24 C25 1.370(14) . ?
C24 C27 1.492(13) . ?
C25 C26 1.411(13) . ?
C25 H25 0.9500 . ?
C26 H26 0.9500 . ?
C27 H27A 0.9800 . ?
C27 H27B 0.9800 . ?
C27 H27C 0.9800 . ?
C31 C32 1.336(12) . ?
C31 C36 1.418(13) . ?
C32 C33 1.391(12) . ?
C32 H32 0.9500 . ?
C33 C34 1.376(12) . ?
C34 C35 1.316(14) . ?
C34 C38 1.493(13) . ?
C35 C36 1.401(14) . ?
C35 H35 0.9500 . ?
C36 C37 1.534(14) . ?
C37 H37A 0.9800 . ?
C37 H37B 0.9800 . ?
C37 H37C 0.9800 . ?
C38 H38A 0.9800 . ?
C38 H38B 0.9800 . ?
C38 H38C 0.9800 . ?
C41 C46 1.313(16) . ?
C41 C42 1.331(12) . ?
C42 C43 1.404(13) . ?
C42 H42 0.9500 . ?
C43 C44 1.360(17) . ?
C43 H43 0.9500 . ?
C44 C45 1.310(19) . ?
C44 C47 1.519(17) . ?
C45 C46 1.365(19) . ?
C45 H45 0.9500 . ?
C46 H46 0.9500 . ?
C47 H47A 0.9800 . ?
C47 H47B 0.9800 . ?
C47 H47C 0.9800 . ?
C51 C52 1.379(11) . ?
C51 C56 1.413(12) . ?
C52 C53 1.414(11) . ?
C52 H52 0.9500 . ?
C53 C54 1.452(11) . ?
C54 C55 1.395(12) . ?
C54 C57 1.491(11) . ?
C55 C56 1.370(13) . ?
C55 H55 0.9500 . ?
C56 C58 1.472(12) . ?
C57 H57A 0.9800 . ?
C57 H57B 0.9800 . ?
C57 H57C 0.9800 . ?
C58 H58A 0.9800 . ?
C58 H58B 0.9800 . ?
C58 H58C 0.9800 . ?
C61 C66 1.378(13) . ?
C61 C62 1.395(14) . ?
C62 C63 1.369(17) . ?
C62 H62 0.9500 . ?
C63 C64 1.317(15) . ?
C63 H63 0.9500 . ?
C64 C65 1.409(18) . ?
C64 C67 1.606(17) . ?
C65 C66 1.395(16) . ?
C65 H65 0.9500 . ?
C66 H66 0.9500 . ?
C67 H67A 0.9800 . ?
C67 H67B 0.9800 . ?
C67 H67C 0.9800 . ?
N1 C17' 1.487(12) . ?
N1 C13' 1.497(12) . ?
N1 C11' 1.508(11) . ?
N1 C15' 1.508(12) . ?
C11' C12' 1.463(13) . ?
C11' H11A 0.9900 . ?
C11' H11B 0.9900 . ?
C12' H12A 0.9800 . ?
C12' H12B 0.9800 . ?
C12' H12C 0.9800 . ?
C13' C14' 1.471(13) . ?
C13' H13A 0.9900 . ?
C13' H13B 0.9900 . ?
C14' H14A 0.9800 . ?
C14' H14B 0.9800 . ?
C14' H14C 0.9800 . ?
C15' C16' 1.541(13) . ?
C15' H15A 0.9900 . ?
C15' H15B 0.9900 . ?
C16' H16A 0.9800 . ?
C16' H16B 0.9800 . ?
C16' H16C 0.9800 . ?
C17' C18' 1.527(15) . ?
C17' H17D 0.9900 . ?
C17' H17E 0.9900 . ?
C18' H18D 0.9800 . ?
C18' H18E 0.9800 . ?
C18' H18F 0.9800 . ?
N2 C27' 1.526(13) . ?
N2 C23' 1.529(13) . ?
N2 C21' 1.536(13) . ?
N2 C25' 1.556(13) . ?
C21' C22' 1.497(14) . ?
C21' H21A 0.9900 . ?
C21' H21B 0.9900 . ?
C22' H22A 0.9800 . ?
C22' H22B 0.9800 . ?
C22' H22C 0.9800 . ?
C23' C24' 1.461(13) . ?
C23' H23A 0.9900 . ?
C23' H23B 0.9900 . ?
C24' H24A 0.9800 . ?
C24' H24B 0.9800 . ?
C24' H24C 0.9800 . ?
C25' C26' 1.477(14) . ?
C25' H25A 0.9900 . ?
C25' H25B 0.9900 . ?
C26' H26A 0.9800 . ?
C26' H26B 0.9800 . ?
C26' H26C 0.9800 . ?
C27' C28' 1.519(14) . ?
C27' H27D 0.9900 . ?
C27' H27E 0.9900 . ?
C28' H28A 0.9800 . ?
C28' H28B 0.9800 . ?
C28' H28C 0.9800 . ?
N3 C35' 1.482(13) . ?
N3 C37' 1.504(14) . ?
N3 C31' 1.510(12) . ?
N3 C33' 1.593(15) . ?
C31' C32' 1.550(14) . ?
C31' H31A 0.9900 . ?
C31' H31B 0.9900 . ?
C32' H32A 0.9800 . ?
C32' H32B 0.9800 . ?
C32' H32C 0.9800 . ?
C33' C34' 1.591(17) . ?
C33' H33A 0.9900 . ?
C33' H33B 0.9900 . ?
C34' H34A 0.9800 . ?
C34' H34B 0.9800 . ?
C34' H34C 0.9800 . ?
C35' C36' 1.460(15) . ?
C35' H35A 0.9900 . ?
C35' H35B 0.9900 . ?
C36' H36A 0.9800 . ?
C36' H36B 0.9800 . ?
C36' H36C 0.9800 . ?
C37' C38' 1.504(16) . ?
C37' H37D 0.9900 . ?
C37' H37E 0.9900 . ?
C38' H38D 0.9800 . ?
C38' H38E 0.9800 . ?
C38' H38F 0.9800 . ?
S1' O1' 1.453(18) . ?
S1' C1' 1.750(13) . ?
S1' C2' 1.770(13) . ?
C1' H1'1 0.9800 . ?
C1' H1'2 0.9800 . ?
C1' H1'3 0.9800 . ?
C2' H2'1 0.9800 . ?
C2' H2'2 0.9800 . ?
C2' H2'3 0.9800 . ?
S2' O2' 1.47(2) . ?
S2' C4' 1.659(13) . ?
S2' C3' 1.676(13) . ?
C3' H3'1 0.9800 . ?
C3' H3'2 0.9800 . ?
C3' H3'3 0.9800 . ?
C4' H4'1 0.9800 . ?
C4' H4'2 0.9800 . ?
C4' H4'3 0.9800 . ?

loop_
_geom_torsion_atom_site_label_1
_geom_torsion_atom_site_label_2
_geom_torsion_atom_site_label_3
_geom_torsion_atom_site_label_4
_geom_torsion
_geom_torsion_site_symmetry_1
_geom_torsion_site_symmetry_2
_geom_torsion_site_symmetry_3
_geom_torsion_site_symmetry_4
_geom_torsion_publ_flag
S5' Ni1 S1 Fe2 147.7(3) . . . . ?
S3 Ni1 S1 Fe2 18.61(10) . . . . ?
S2 Ni1 S1 Fe2 -92.32(10) . . . . ?
S5" Ni1 S1 Fe2 144.9(4) . . . . ?
S5' Ni1 S1 Fe1 -135.6(3) . . . . ?
S3 Ni1 S1 Fe1 95.33(10) . . . . ?
S2 Ni1 S1 Fe1 -15.60(10) . . . . ?
S5" Ni1 S1 Fe1 -138.4(4) . . . . ?
S7 Fe2 S1 Ni1 -140.97(10) . . . . ?
S4 Fe2 S1 Ni1 90.77(9) . . . . ?
S3 Fe2 S1 Ni1 -18.54(10) . . . . ?
S7 Fe2 S1 Fe1 142.89(11) . . . . ?
S4 Fe2 S1 Fe1 14.63(9) . . . . ?
S3 Fe2 S1 Fe1 -94.68(10) . . . . ?
S8 Fe1 S1 Ni1 131.78(11) . . . . ?
S4 Fe1 S1 Ni1 -92.66(9) . . . . ?
S2 Fe1 S1 Ni1 15.55(10) . . . . ?
S8 Fe1 S1 Fe2 -150.11(12) . . . . ?
S4 Fe1 S1 Fe2 -14.55(9) . . . . ?
S2 Fe1 S1 Fe2 93.66(10) . . . . ?
S4 Fe3 S2 Fe1 -17.49(10) . . . . ?
S9 Fe3 S2 Fe1 -152.16(10) . . . . ?
S3 Fe3 S2 Fe1 91.61(10) . . . . ?
S4 Fe3 S2 Ni1 -93.41(9) . . . . ?
S9 Fe3 S2 Ni1 131.91(10) . . . . ?
S3 Fe3 S2 Ni1 15.69(10) . . . . ?
S8 Fe1 S2 Fe3 147.84(10) . . . . ?
S4 Fe1 S2 Fe3 17.39(10) . . . . ?
S1 Fe1 S2 Fe3 -91.69(10) . . . . ?
S8 Fe1 S2 Ni1 -135.80(10) . . . . ?
S4 Fe1 S2 Ni1 93.76(10) . . . . ?
S1 Fe1 S2 Ni1 -15.33(10) . . . . ?
S1 Ni1 S2 Fe3 93.65(10) . . . . ?
S5' Ni1 S2 Fe3 -139.1(2) . . . . ?
S3 Ni1 S2 Fe3 -15.86(10) . . . . ?
S5" Ni1 S2 Fe3 -154.3(4) . . . . ?
S1 Ni1 S2 Fe1 15.73(10) . . . . ?
S5' Ni1 S2 Fe1 142.9(2) . . . . ?
S3 Ni1 S2 Fe1 -93.78(10) . . . . ?
S5" Ni1 S2 Fe1 127.8(4) . . . . ?
S1 Ni1 S3 Fe2 -18.64(10) . . . . ?
S5' Ni1 S3 Fe2 -149.5(2) . . . . ?
S2 Ni1 S3 Fe2 92.85(10) . . . . ?
S5" Ni1 S3 Fe2 -130.9(4) . . . . ?
S1 Ni1 S3 Fe3 -95.78(9) . . . . ?
S5' Ni1 S3 Fe3 133.4(2) . . . . ?
S2 Ni1 S3 Fe3 15.71(10) . . . . ?
S5" Ni1 S3 Fe3 152.0(4) . . . . ?
S7 Fe2 S3 Ni1 134.33(10) . . . . ?
S4 Fe2 S3 Ni1 -91.38(10) . . . . ?
S1 Fe2 S3 Ni1 18.45(10) . . . . ?
S7 Fe2 S3 Fe3 -149.61(10) . . . . ?
S4 Fe2 S3 Fe3 -15.31(10) . . . . ?
S1 Fe2 S3 Fe3 94.52(10) . . . . ?
S4 Fe3 S3 Ni1 93.07(10) . . . . ?
S9 Fe3 S3 Ni1 -136.07(10) . . . . ?
S2 Fe3 S3 Ni1 -15.85(10) . . . . ?
S4 Fe3 S3 Fe2 15.30(10) . . . . ?
S9 Fe3 S3 Fe2 146.15(10) . . . . ?
S2 Fe3 S3 Fe2 -93.62(10) . . . . ?
S9 Fe3 S4 Fe2 -136.18(11) . . . . ?
S2 Fe3 S4 Fe2 94.81(10) . . . . ?
S3 Fe3 S4 Fe2 -15.30(10) . . . . ?
S9 Fe3 S4 Fe1 146.60(11) . . . . ?
S2 Fe3 S4 Fe1 17.60(10) . . . . ?
S3 Fe3 S4 Fe1 -92.52(10) . . . . ?
S7 Fe2 S4 Fe3 147.59(11) . . . . ?
S3 Fe2 S4 Fe3 15.48(10) . . . . ?
S1 Fe2 S4 Fe3 -92.58(10) . . . . ?
S7 Fe2 S4 Fe1 -134.62(12) . . . . ?
S3 Fe2 S4 Fe1 93.28(10) . . . . ?
S1 Fe2 S4 Fe1 -14.79(9) . . . . ?
S8 Fe1 S4 Fe3 -137.65(12) . . . . ?
S2 Fe1 S4 Fe3 -17.44(10) . . . . ?
S1 Fe1 S4 Fe3 92.17(10) . . . . ?
S8 Fe1 S4 Fe2 144.73(13) . . . . ?
S2 Fe1 S4 Fe2 -95.05(10) . . . . ?
S1 Fe1 S4 Fe2 14.55(9) . . . . ?
S4 Fe2 S7 C13 -29.2(4) . . . . ?
S3 Fe2 S7 C13 97.9(4) . . . . ?
S1 Fe2 S7 C13 -148.4(4) . . . . ?
S4 Fe1 S8 C33 -22.1(4) . . . . ?
S2 Fe1 S8 C33 -140.6(4) . . . . ?
S1 Fe1 S8 C33 104.3(4) . . . . ?
S4 Fe3 S9 C53 -29.9(4) . . . . ?
S2 Fe3 S9 C53 95.2(4) . . . . ?
S3 Fe3 S9 C53 -149.4(3) . . . . ?
C11 S11 C1 C2 50.8(9) . . . . ?
C11 S11 C1 C6 -136.6(7) . . . . ?
C6 C1 C2 C3 4.7(13) . . . . ?
S11 C1 C2 C3 176.8(6) . . . . ?
C6 C1 C2 S12 -163.9(7) . . . . ?
S11 C1 C2 S12 8.3(11) . . . . ?
C21 S12 C2 C1 102.7(8) . . . . ?
C21 S12 C2 C3 -65.5(8) . . . . ?
C1 C2 C3 C4 -5.7(14) . . . . ?
S12 C2 C3 C4 163.0(7) . . . . ?
C1 C2 C3 S13 -179.9(6) . . . . ?
S12 C2 C3 S13 -11.2(10) . . . . ?
C31 S13 C3 C4 46.7(9) . . . . ?
C31 S13 C3 C2 -139.3(7) . . . . ?
C2 C3 C4 C5 6.1(14) . . . . ?
S13 C3 C4 C5 179.8(7) . . . . ?
C2 C3 C4 S14 -169.0(7) . . . . ?
S13 C3 C4 S14 4.7(11) . . . . ?
C41 S14 C4 C5 -68.4(9) . . . . ?
C41 S14 C4 C3 106.6(8) . . . . ?
C3 C4 C5 C6 -5.4(14) . . . . ?
S14 C4 C5 C6 169.5(7) . . . . ?
C3 C4 C5 S15 -175.8(7) . . . . ?
S14 C4 C5 S15 -1.0(11) . . . . ?
C51 S15 C5 C4 -136.5(7) . . . . ?
C51 S15 C5 C6 53.0(9) . . . . ?
C4 C5 C6 C1 4.3(14) . . . . ?
S15 C5 C6 C1 174.4(6) . . . . ?
C4 C5 C6 S16 -169.0(7) . . . . ?
S15 C5 C6 S16 1.1(12) . . . . ?
C2 C1 C6 C5 -4.1(14) . . . . ?
S11 C1 C6 C5 -176.6(7) . . . . ?
C2 C1 C6 S16 169.3(7) . . . . ?
S11 C1 C6 S16 -3.2(10) . . . . ?
C61 S16 C6 C5 103.2(9) . . . . ?
C61 S16 C6 C1 -70.0(8) . . . . ?
C1 S11 C11 C16 -144.3(8) . . . . ?
C1 S11 C11 C12 36.6(8) . . . . ?
C16 C11 C12 C13 -3.7(15) . . . . ?
S11 C11 C12 C13 175.4(7) . . . . ?
C11 C12 C13 C14 -0.8(13) . . . . ?
C11 C12 C13 S7 -178.5(7) . . . . ?
Fe2 S7 C13 C12 10.9(9) . . . . ?
Fe2 S7 C13 C14 -166.7(7) . . . . ?
C12 C13 C14 C15 2.5(15) . . . . ?
S7 C13 C14 C15 -179.7(8) . . . . ?
C12 C13 C14 C18 179.9(9) . . . . ?
S7 C13 C14 C18 -2.3(13) . . . . ?
C13 C14 C15 C16 0.0(17) . . . . ?
C18 C14 C15 C16 -177.4(10) . . . . ?
C12 C11 C16 C15 6.1(15) . . . . ?
S11 C11 C16 C15 -173.0(8) . . . . ?
C12 C11 C16 C17 -176.4(9) . . . . ?
S11 C11 C16 C17 4.5(14) . . . . ?
C14 C15 C16 C11 -4.3(17) . . . . ?
C14 C15 C16 C17 178.2(10) . . . . ?
C2 S12 C21 C26 131.5(9) . . . . ?
C2 S12 C21 C22 -47.8(10) . . . . ?
C26 C21 C22 C23 -3.2(16) . . . . ?
S12 C21 C22 C23 176.2(8) . . . . ?
C21 C22 C23 C24 2.8(19) . . . . ?
C22 C23 C24 C25 1.4(18) . . . . ?
C22 C23 C24 C27 177.0(11) . . . . ?
C23 C24 C25 C26 -5.1(18) . . . . ?
C27 C24 C25 C26 179.3(11) . . . . ?
C22 C21 C26 C25 -0.4(16) . . . . ?
S12 C21 C26 C25 -179.7(9) . . . . ?
C24 C25 C26 C21 4.7(18) . . . . ?
C3 S13 C31 C32 43.8(9) . . . . ?
C3 S13 C31 C36 -139.7(8) . . . . ?
C36 C31 C32 C33 -2.1(15) . . . . ?
S13 C31 C32 C33 174.4(7) . . . . ?
C31 C32 C33 C34 -0.1(15) . . . . ?
C31 C32 C33 S8 -177.6(7) . . . . ?
Fe1 S8 C33 C34 -175.4(7) . . . . ?
Fe1 S8 C33 C32 2.1(10) . . . . ?
C32 C33 C34 C35 2.3(16) . . . . ?
S8 C33 C34 C35 179.9(9) . . . . ?
C32 C33 C34 C38 178.8(10) . . . . ?
S8 C33 C34 C38 -3.6(15) . . . . ?
C33 C34 C35 C36 -2.3(19) . . . . ?
C38 C34 C35 C36 -179.0(11) . . . . ?
C34 C35 C36 C31 0.2(18) . . . . ?
C34 C35 C36 C37 177.2(12) . . . . ?
C32 C31 C36 C35 2.0(15) . . . . ?
S13 C31 C36 C35 -174.7(8) . . . . ?
C32 C31 C36 C37 -174.9(10) . . . . ?
S13 C31 C36 C37 8.4(15) . . . . ?
C4 S14 C41 C46 160.3(11) . . . . ?
C4 S14 C41 C42 -26.8(12) . . . . ?
C46 C41 C42 C43 -8(2) . . . . ?
S14 C41 C42 C43 178.6(9) . . . . ?
C41 C42 C43 C44 3(2) . . . . ?
C42 C43 C44 C45 7(2) . . . . ?
C42 C43 C44 C47 176.6(12) . . . . ?
C43 C44 C45 C46 -11(3) . . . . ?
C47 C44 C45 C46 -179.5(15) . . . . ?
C42 C41 C46 C45 5(2) . . . . ?
S14 C41 C46 C45 178.2(14) . . . . ?
C44 C45 C46 C41 5(3) . . . . ?
C5 S15 C51 C52 34.1(9) . . . . ?
C5 S15 C51 C56 -150.6(7) . . . . ?
C56 C51 C52 C53 -2.8(14) . . . . ?
S15 C51 C52 C53 172.4(7) . . . . ?
C51 C52 C53 C54 0.0(14) . . . . ?
C51 C52 C53 S9 177.9(7) . . . . ?
Fe3 S9 C53 C52 17.3(9) . . . . ?
Fe3 S9 C53 C54 -164.9(6) . . . . ?
C52 C53 C54 C55 0.9(13) . . . . ?
S9 C53 C54 C55 -177.1(7) . . . . ?
C52 C53 C54 C57 -176.4(9) . . . . ?
S9 C53 C54 C57 5.7(13) . . . . ?
C53 C54 C55 C56 1.0(15) . . . . ?
C57 C54 C55 C56 178.2(10) . . . . ?
C54 C55 C56 C51 -3.7(15) . . . . ?
C54 C55 C56 C58 -178.9(9) . . . . ?
C52 C51 C56 C55 4.4(13) . . . . ?
S15 C51 C56 C55 -171.0(7) . . . . ?
C52 C51 C56 C58 179.7(9) . . . . ?
S15 C51 C56 C58 4.3(12) . . . . ?
C6 S16 C61 C66 -34.9(11) . . . . ?
C6 S16 C61 C62 150.4(9) . . . . ?
C66 C61 C62 C63 -1.2(17) . . . . ?
S16 C61 C62 C63 173.8(9) . . . . ?
C61 C62 C63 C64 3(2) . . . . ?
C62 C63 C64 C65 -4(2) . . . . ?
C62 C63 C64 C67 179.7(12) . . . . ?
C63 C64 C65 C66 2.4(19) . . . . ?
C67 C64 C65 C66 179.1(10) . . . . ?
C62 C61 C66 C65 -0.1(18) . . . . ?
S16 C61 C66 C65 -174.6(8) . . . . ?
C64 C65 C66 C61 -0.5(18) . . . . ?
C17' N1 C11' C12' 58.8(13) . . . . ?
C13' N1 C11' C12' -58.2(13) . . . . ?
C15' N1 C11' C12' -176.0(10) . . . . ?
C17' N1 C13' C14' -179.5(10) . . . . ?
C11' N1 C13' C14' -56.6(13) . . . . ?
C15' N1 C13' C14' 59.5(13) . . . . ?
C17' N1 C15' C16' -58.4(13) . . . . ?
C13' N1 C15' C16' 56.5(12) . . . . ?
C11' N1 C15' C16' 176.3(10) . . . . ?
C13' N1 C17' C18' -174.3(10) . . . . ?
C11' N1 C17' C18' 64.3(12) . . . . ?
C15' N1 C17' C18' -56.7(12) . . . . ?
C27' N2 C21' C22' -178.8(11) . . . . ?
C23' N2 C21' C22' -56.1(13) . . . . ?
C25' N2 C21' C22' 62.1(13) . . . . ?
C27' N2 C23' C24' 58.7(13) . . . . ?
C21' N2 C23' C24' -60.0(13) . . . . ?
C25' N2 C23' C24' -179.3(10) . . . . ?
C27' N2 C25' C26' -57.7(14) . . . . ?
C23' N2 C25' C26' 178.7(11) . . . . ?
C21' N2 C25' C26' 58.7(14) . . . . ?
C23' N2 C27' C28' 55.3(13) . . . . ?
C21' N2 C27' C28' 176.5(10) . . . . ?
C25' N2 C27' C28' -65.0(14) . . . . ?
C35' N3 C31' C32' -176.5(11) . . . . ?
C37' N3 C31' C32' -59.5(13) . . . . ?
C33' N3 C31' C32' 61.0(13) . . . . ?
C35' N3 C33' C34' -55.6(14) . . . . ?
C37' N3 C33' C34' -176.0(10) . . . . ?
C31' N3 C33' C34' 62.1(13) . . . . ?
C37' N3 C35' C36' 61.9(16) . . . . ?
C31' N3 C35' C36' 179.0(12) . . . . ?
C33' N3 C35' C36' -57.1(17) . . . . ?
C35' N3 C37' C38' 56.6(15) . . . . ?
C31' N3 C37' C38' -56.6(15) . . . . ?
C33' N3 C37' C38' 178.7(11) . . . . ?
